data_2009428
loop_
_publ_author_name
'Lu, T.-H.'
'Lai, C.-Y.'
'Chung, C.-S.'

_publ_section_title
;<i>trans</i>-Dichloro[(2<i>RS</i>,5<i>RS</i>,9<i>SR</i>,12<i>RS</i>)-2,5,9,12-tetraazatridecane]cobalt(III)
 perchlorate, [CoCl~2~(C~9~H~24~N~4~)]ClO~4~
;
_journal_issue 2
_journal_name_full 'Acta Crystallographica Section C'
_journal_page_first 202
_journal_page_last 203
_journal_paper_doi 10.1107/S0108270193007231
_journal_volume 50
_journal_year 1994
_chemical_formula_sum 'C9 H24 Cl3 Co N4 O4'
_chemical_formula_weight 417.60
_symmetry_cell_setting orthorhombic
_symmetry_space_group_name_Hall 'P 2c -2b'
_symmetry_space_group_name_H-M 'P b c 21'
_atom_type_scat_source IntTabIV
_cell_angle_alpha 90.0
_cell_angle_beta 90.0
_cell_angle_gamma 90.0
_cell_formula_units_Z 4
_cell_length_a 6.366(2)
_cell_length_b 15.052(2)
_cell_length_c 17.574(3)
_cell_measurement_reflns_used 25
_cell_measurement_temperature 298
_cell_measurement_theta_max 18.6
_cell_measurement_theta_min 8.7
_cell_volume 1684.0(6)
_diffrn_measurement_device 'Enraf-Nonius CAD-4'
_diffrn_measurement_method \q/2\q
_diffrn_radiation_type MoK\a
_diffrn_radiation_wavelength 0.71073
_diffrn_reflns_limit_h_max 8
_diffrn_reflns_limit_h_min 0
_diffrn_reflns_limit_k_max 21
_diffrn_reflns_limit_k_min 0
_diffrn_reflns_limit_l_max 24
_diffrn_reflns_limit_l_min 0
_diffrn_reflns_number 2933
_diffrn_reflns_theta_max 29.9
_diffrn_standards_decay_% +-1
_diffrn_standards_interval_time 60
_diffrn_standards_number 3
_exptl_absorpt_coefficient_mu 1.51
_exptl_absorpt_correction_T_max 0.9999
_exptl_absorpt_correction_T_min 0.8209
_exptl_absorpt_correction_type 'empirical (North, Phillips & Mathews, 1968)'
_exptl_crystal_colour Green
_exptl_crystal_density_diffrn 1.647
_exptl_crystal_description 'Rectangular pillar'
_exptl_crystal_size_max 0.34
_exptl_crystal_size_mid 0.16
_exptl_crystal_size_min 0.13
_refine_diff_density_max 0.68(5)
_refine_diff_density_min -0.55(5)
_refine_ls_goodness_of_fit_obs 0.80
_refine_ls_hydrogen_treatment refU
_refine_ls_number_parameters 209
_refine_ls_number_reflns 1703
_refine_ls_R_factor_obs 0.056
_refine_ls_shift/esd_max 0.250
_refine_ls_structure_factor_coef F
_refine_ls_weighting_scheme unit
_refine_ls_wR_factor_obs 0.054
_reflns_number_observed 1703
_reflns_number_total 2524
_reflns_observed_criterion I>2.5\s(I)
_cod_data_source_file as1032.cif
_cod_data_source_block as1032_structure_1_of_1
_cod_original_cell_volume 1683.9(6)
_cod_database_code 2009428

loop_
_atom_site_label
_atom_site_fract_x
_atom_site_fract_y
_atom_site_fract_z
Co .75064(16) .40604(6) .32300
Cl(1) .4809(3) .50179(15) .3145(3)
Cl(2) 1.0203(3) .30954(13) .3312(3)
Cl(3) .0844(4) .2507(4) .0693(3)
O(1) .230(3) .1788(12) .0559(11)
O(11) .101(8) .213(3) .006(3)
O(2) -.121(4) .2139(19) .0567(18)
O(21) -.083(7) .300(3) .029(3)
O(3) .208(3) .3263(12) .0403(10)
O(31) -.093(8) .235(4) .123(3)
O(4) .075(3) .2555(11) .1503(9)
O(41) .131(6) .322(2) .118(2)
N(1) .5457(10) .3071(4) .3284(11)
N(2) .7439(16) .3841(7) .2147(7)
N(3) .9558(10) .5032(4) .3143(7)
N(4) .7773(17) .4224(7) .4373(8)
C(1) .552(3) .2425(10) .3924(12)
C(2) .548(3) .2610(10) .2559(12)
C(3) .555(2) .3255(10) .1975(9)
C(4) .755(3) .4563(9) .1603(7)
C(5) .962(3) .5110(11) .1772(10)
C(6) .944(3) .5625(11) .2482(9)
C(7) .962(3) .5534(10) .3877(8)
C(8) .954(3) .4858(10) .4507(9)
C(9) .599(3) .4547(12) .4833(9)
H(N1) .401 .336 .342
H(N2) .878 .347 .205
H(N3) 1.101 .469 .314
H(N4) .824 .362 .457
H(1)A .524 .274 .447
H(1)B .716 .213 .395
H(1)C .453 .188 .387
H(2)A .403 .221 .249
H(2)B .682 .217 .250
H(3)A .572 .292 .142
H(3)B .411 .364 .197
H(4)A .756 .432 .102
H(4)B .618 .500 .168
H(5)A .991 .558 .130
H(5)B 1.095 .465 .180
H(6)A 1.085 .606 .249
H(6)B .806 .599 .247
H(7)A 1.101 .594 .391
H(7)B .822 .597 .391
H(8)A .950 .518 .506
H(8)B 1.109 .449 .447
H(9)A .488 .399 .491
H(9)B .518 .509 .454
H(9)C .651 .477 .536

loop_
_geom_angle_atom_site_label_1
_geom_angle_atom_site_label_2
_geom_angle_atom_site_label_3
_geom_angle
_geom_angle_publ_flag
Cl(1) Co Cl(2) 179.72(13) yes
Cl(1) Co N(1) 89.0(2) yes
Cl(1) Co N(2) 91.5(3) yes
Cl(1) Co N(3) 91.4(2) yes
Cl(1) Co N(4) 93.0(3) yes
Cl(2) Co N(1) 90.8(2) yes
Cl(2) Co N(2) 88.3(3) yes
Cl(2) Co N(3) 88.8(2) yes
Cl(2) Co N(4) 87.2(3) yes
N(1) Co N(2) 84.5(7) yes
N(1) Co N(3) 178.2(6) yes
N(1) Co N(4) 95.7(6) yes
N(2) Co N(3) 93.7(5) yes
N(2) Co N(4) 175.5(4) yes
N(3) Co N(4) 86.0(5) yes
Co N(1) C(1) 120.6(11) yes
Co N(1) C(2) 108.0(11) yes
C(1) N(1) C(2) 110.5(11) yes
Co N(2) C(3) 108.1(9) yes
Co N(2) C(4) 121.3(8) yes
C(3) N(2) C(4) 110.1(12) yes
Co N(3) C(6) 118.6(9) yes
Co N(3) C(7) 109.0(8) yes
C(6) N(3) C(7) 112.2(10) yes
Co N(4) C(8) 107.3(9) yes
Co N(4) C(9) 121.1(10) yes
C(8) N(4) C(9) 106.4(12) yes
N(1) C(2) C(3) 108.0(12) yes
N(2) C(3) C(2) 106.0(12) yes
N(2) C(4) C(5) 108.0(12) yes
C(4) C(5) C(6) 111.6(13) yes
N(3) C(6) C(5) 110.3(13) yes
N(3) C(7) C(8) 107.0(11) yes
N(4) C(8) C(7) 110.0(12) yes

loop_
_geom_bond_atom_site_label_1
_geom_bond_atom_site_label_2
_geom_bond_distance
_geom_bond_publ_flag
Co Cl(1) 2.247(2) yes
Co Cl(2) 2.253(2) yes
Co N(1) 1.982(6) yes
Co N(2) 1.933(13) yes
Co N(3) 1.967(7) yes
Co N(4) 2.031(13) yes
N(1) C(1) 1.49(2) yes
N(1) C(2) 1.45(3) yes
N(2) C(3) 1.523(17) yes
N(2) C(4) 1.449(18) yes
N(3) C(6) 1.466(18) yes
N(3) C(7) 1.495(18) yes
N(4) C(8) 1.491(19) yes
N(4) C(9) 1.477(18) yes
C(2) C(3) 1.41(3) yes
C(4) C(5) 1.58(3) yes
C(5) C(6) 1.47(3) yes
C(7) C(8) 1.51(2) yes
